data_4515807
loop_
_publ_author_name
'Messinis, Antonis M.'
'Batsanov, Andrei S.'
'Wright, William R. H.'
'Howard, Judith A. K.'
'Hanton, Martin J.'
'Dyer, Philip W.'

_publ_section_title
;
 Bis(Imido) Tungsten Complexes: Efficient Precatalysts for the Homogeneous
 Dimerization of Ethylene
;
_journal_issue 12
_journal_name_full 'ACS Catalysis'
_journal_page_first 11249
_journal_paper_doi 10.1021/acscatal.8b02202
_journal_volume 8
_journal_year 2018
_chemical_formula_moiety 'C19 H34 Cl2 N2 O2 W'
_chemical_formula_sum 'C19 H34 Cl2 N2 O2 W'
_chemical_formula_weight 577.23
_space_group_crystal_system monoclinic
_space_group_IT_number 14
_space_group_name_Hall '-P 2yn'
_space_group_name_H-M_alt 'P 1 21/n 1'
_atom_sites_solution_hydrogens geom
_atom_sites_solution_primary heavy
_atom_sites_solution_secondary difmap
_audit_creation_date 2017-11-08
_audit_creation_method
;
Olex2 1.2-beta
(compiled 2017.08.10 svn.r3458 for OlexSys, GUI svn.r5381)
;
_cell_angle_alpha 90
_cell_angle_beta 109.016(8)
_cell_angle_gamma 90
_cell_formula_units_Z 4
_cell_length_a 13.4052(6)
_cell_length_b 9.8029(6)
_cell_length_c 18.7197(9)
_cell_measurement_reflns_used 9822
_cell_measurement_temperature 120(2)
_cell_measurement_theta_max 34.03
_cell_measurement_theta_min 2.38
_cell_volume 2325.7(2)
_computing_cell_refinement 'SAINT v7.46A (Bruker, 2008)'
_computing_data_collection 'SMART v5.625 (Bruker, 2001)'
_computing_data_reduction 'SAINT v7.46A (Bruker, 2008)'
_computing_molecular_graphics 'Olex2 (Dolomanov et al., 2009)'
_computing_publication_material 'Olex2 (Dolomanov et al., 2009)'
_computing_structure_refinement 'ShelXL (Sheldrick, 2015)'
_computing_structure_solution 'SHELXS (Sheldrick, 2008)'
_diffrn_ambient_temperature 120
_diffrn_detector_area_resol_mean 5.6
_diffrn_measured_fraction_theta_full 1.000
_diffrn_measured_fraction_theta_max 1.000
_diffrn_measurement_device_type 'Bruker SMART 6000 CCD area detector'
_diffrn_measurement_method '\w scans'
_diffrn_radiation_monochromator graphite
_diffrn_radiation_type MoK\a
_diffrn_radiation_wavelength 0.71073
_diffrn_reflns_av_R_equivalents 0.0345
_diffrn_reflns_av_unetI/netI 0.0229
_diffrn_reflns_Laue_measured_fraction_full 1.000
_diffrn_reflns_Laue_measured_fraction_max 1.000
_diffrn_reflns_limit_h_max 18
_diffrn_reflns_limit_h_min -18
_diffrn_reflns_limit_k_max 13
_diffrn_reflns_limit_k_min -13
_diffrn_reflns_limit_l_max 26
_diffrn_reflns_limit_l_min -26
_diffrn_reflns_number 42406
_diffrn_reflns_point_group_measured_fraction_full 1.000
_diffrn_reflns_point_group_measured_fraction_max 1.000
_diffrn_reflns_theta_full 25.242
_diffrn_reflns_theta_max 29.997
_diffrn_reflns_theta_min 2.302
_diffrn_source 'fine-focus sealed tube'
_diffrn_source_current 35.0
_diffrn_source_power 0.3
_diffrn_source_target Mo
_diffrn_source_voltage 50.0
_diffrn_standards_number 0
_exptl_absorpt_coefficient_mu 5.211
_exptl_absorpt_correction_T_max 0.4370
_exptl_absorpt_correction_T_min 0.2945
_exptl_absorpt_correction_type multi-scan
_exptl_absorpt_process_details
;
 SADABS-2008/1 (Bruker,2008) was used for absorption correction. 
 wR2(int) was 0.1048 before and 0.0515 after correction. The Ratio 
 of minimum to maximum transmission is 0.6739. The \l/2 correction 
 factor is 0.0015.
;
_exptl_crystal_colour amber
_exptl_crystal_density_diffrn 1.649
_exptl_crystal_density_method 'not measured'
_exptl_crystal_description irregular
_exptl_crystal_F_000 1144
_exptl_crystal_size_max 0.33
_exptl_crystal_size_mid 0.2
_exptl_crystal_size_min 0.15
_refine_diff_density_max 3.532
_refine_diff_density_min -1.106
_refine_diff_density_rms 0.121
_refine_ls_extinction_method none
_refine_ls_goodness_of_fit_ref 1.092
_refine_ls_hydrogen_treatment mixed
_refine_ls_matrix_type full
_refine_ls_number_parameters 251
_refine_ls_number_reflns 6782
_refine_ls_number_restraints 0
_refine_ls_restrained_S_all 1.092
_refine_ls_R_factor_all 0.0301
_refine_ls_R_factor_gt 0.0250
_refine_ls_shift/su_max 0.001
_refine_ls_shift/su_mean 0.000
_refine_ls_structure_factor_coef Fsqd
_refine_ls_weighting_details 'w=1/[\s^2^(Fo^2^)+(0.0187P)^2^+5.5994P] where P=(Fo^2^+2Fc^2^)/3'
_refine_ls_weighting_scheme calc
_refine_ls_wR_factor_gt 0.0550
_refine_ls_wR_factor_ref 0.0574
_reflns_Friedel_coverage 0.000
_reflns_number_gt 5929
_reflns_number_total 6782
_reflns_threshold_expression 'I > 2\s(I)'
_cod_data_source_file W-bisimido.cif
_cod_data_source_block 11_11srv152
_cod_depositor_comments
;
The following automatic conversions were performed:

data item '_diffrn_source_target' value 'MO' was changed to 'Mo' in
accordance with the
/home/data/users/saulius/crontab/automatic-downloads/current/ACS/lib/dictionaries/cif_core.dic
dictionary named 'cif_core.dic' version 2.4.2 last updated on
2011-04-26.

Automatic conversion script
Id: cif_fix_values 6909 2019-04-08 15:41:33Z antanas 
;
_cod_database_code 4515807
_shelx_shelxl_version_number 2016/6
_shelx_space_group_comment
;
The symmetry employed for this shelxl refinement is uniquely defined
by the following loop, which should always be used as a source of
symmetry information in preference to the above space-group names.
They are only intended as comments.
;
_shelx_estimated_absorpt_t_max 0.509
_shelx_estimated_absorpt_t_min 0.278
_olex2_refinement_description
;
1. Fixed Uiso
 At 1.2 times of:
  All C(H) groups, All C(H,H) groups
2. Others
 Uiso(H1A)=Uiso(H1B)=Uiso(H1C)=FVAR(1)
 Uiso(H4A)=Uiso(H4B)=Uiso(H4C)=FVAR(2)
 Uiso(H6A)=Uiso(H6B)=Uiso(H6C)=FVAR(3)
 Uiso(H7A)=Uiso(H7B)=Uiso(H7C)=FVAR(4)
 Uiso(H16A)=Uiso(H16B)=Uiso(H16C)=FVAR(5)
 Uiso(H15A)=Uiso(H15B)=Uiso(H15C)=FVAR(6)
 Uiso(H18A)=Uiso(H18B)=Uiso(H18C)=FVAR(7)
 Uiso(H19A)=Uiso(H19B)=Uiso(H19C)=FVAR(8)
3.a Riding coordinates:
 C2(H2A,H2B), C3(H3A,H3B), C5(H5), C10(H10), C11(H11), C12(H12), C14(H14),
 C17(H17)
3.b Rotating group:
 C1(H1A,H1B,H1C), C4(H4A,H4B,H4C), C6(H6A,H6B,H6C), C7(H7A,H7B,H7C), C15(H15A,
 H15B,H15C), C16(H16A,H16B,H16C), C18(H18A,H18B,H18C), C19(H19A,H19B,H19C)
;
_olex2_submission_special_instructions 'No special instructions were received'

loop_
_space_group_symop_operation_xyz
'x, y, z'
'-x+1/2, y+1/2, -z+1/2'
'-x, -y, -z'
'x-1/2, -y-1/2, z-1/2'

loop_
_atom_site_label
_atom_site_type_symbol
_atom_site_fract_x
_atom_site_fract_y
_atom_site_fract_z
_atom_site_U_iso_or_equiv
_atom_site_adp_type
_atom_site_occupancy
_atom_site_site_symmetry_order
_atom_site_calc_flag
_atom_site_refinement_flags_posn
W1 W 0.03588(2) 0.45204(2) 0.22477(2) 0.01494(4) Uani 1 1 d .
Cl1 Cl 0.04313(6) 0.24816(7) 0.15628(4) 0.02570(14) Uani 1 1 d .
Cl2 Cl 0.09886(6) 0.65731(7) 0.29334(4) 0.02369(13) Uani 1 1 d .
O1 O 0.20687(16) 0.3866(2) 0.28855(11) 0.0217(4) Uani 1 1 d .
O2 O 0.15210(16) 0.5273(2) 0.15827(11) 0.0207(4) Uani 1 1 d .
N1 N -0.0142(2) 0.3801(3) 0.29091(14) 0.0215(5) Uani 1 1 d .
N2 N -0.07392(18) 0.5215(2) 0.15487(13) 0.0168(4) Uani 1 1 d .
C1 C 0.2372(3) 0.3622(4) 0.36852(18) 0.0349(8) Uani 1 1 d .
H1A H 0.243438 0.449462 0.395159 0.041(7) Uiso 1 1 d GR
H1B H 0.305206 0.314731 0.385459 0.041(7) Uiso 1 1 d GR
H1C H 0.183536 0.305793 0.379439 0.041(7) Uiso 1 1 d GR
C2 C 0.2881(2) 0.4576(3) 0.26907(18) 0.0266(6) Uani 1 1 d .
H2A H 0.356125 0.408658 0.289448 0.032 Uiso 1 1 d R
H2B H 0.296995 0.550908 0.290438 0.032 Uiso 1 1 d R
C3 C 0.2547(2) 0.4635(4) 0.18456(18) 0.0276(6) Uani 1 1 d .
H3A H 0.306085 0.517228 0.168347 0.033 Uiso 1 1 d R
H3B H 0.251035 0.370328 0.163407 0.033 Uiso 1 1 d R
C4 C 0.1119(3) 0.5276(3) 0.07690(16) 0.0265(6) Uani 1 1 d .
H4A H 0.103048 0.433443 0.058333 0.033(6) Uiso 1 1 d GR
H4B H 0.161689 0.575223 0.057173 0.033(6) Uiso 1 1 d GR
H4C H 0.043579 0.574423 0.059853 0.033(6) Uiso 1 1 d GR
C5 C -0.0925(2) 0.3474(3) 0.32610(17) 0.0241(6) Uani 1 1 d .
H5 H -0.160734 0.391051 0.296151 0.029 Uiso 1 1 d R
C6 C -0.1086(3) 0.1942(4) 0.3256(2) 0.0404(9) Uani 1 1 d .
H6A H -0.131956 0.161009 0.273370 0.049(7) Uiso 1 1 d GR
H6B H -0.162296 0.172759 0.349050 0.049(7) Uiso 1 1 d GR
H6C H -0.042006 0.149819 0.354060 0.049(7) Uiso 1 1 d GR
C7 C -0.0576(3) 0.4070(4) 0.4059(2) 0.0358(8) Uani 1 1 d .
H7A H 0.008000 0.362924 0.436509 0.042(7) Uiso 1 1 d GR
H7B H -0.112630 0.391065 0.428848 0.042(7) Uiso 1 1 d GR
H7C H -0.045779 0.505335 0.403469 0.042(7) Uiso 1 1 d GR
C8 C -0.1657(2) 0.5607(3) 0.09874(15) 0.0159(5) Uani 1 1 d .
C9 C -0.1699(2) 0.6929(3) 0.06721(15) 0.0190(5) Uani 1 1 d .
C10 C -0.2574(2) 0.7277(3) 0.00580(16) 0.0237(6) Uani 1 1 d .
H10 H -0.260874 0.815076 -0.016798 0.028 Uiso 1 1 d R
C11 C -0.3405(2) 0.6351(4) -0.02307(17) 0.0261(6) Uani 1 1 d .
H11 H -0.399198 0.658954 -0.065755 0.031 Uiso 1 1 d R
C12 C -0.3368(2) 0.5086(3) 0.01077(17) 0.0239(6) Uani 1 1 d .
H12 H -0.394465 0.447660 -0.008463 0.029 Uiso 1 1 d R
C13 C -0.2508(2) 0.4684(3) 0.07230(15) 0.0181(5) Uani 1 1 d .
C14 C -0.0830(2) 0.7953(3) 0.10317(16) 0.0206(5) Uani 1 1 d .
H14 H -0.016268 0.742918 0.126364 0.025 Uiso 1 1 d R
C15 C -0.1083(3) 0.8702(3) 0.16724(18) 0.0265(6) Uani 1 1 d .
H15A H -0.176602 0.916439 0.146879 0.032(6) Uiso 1 1 d GR
H15B H -0.053172 0.937710 0.189908 0.032(6) Uiso 1 1 d GR
H15C H -0.111432 0.804269 0.205799 0.032(6) Uiso 1 1 d GR
C16 C -0.0632(3) 0.8966(3) 0.04703(19) 0.0292(7) Uani 1 1 d .
H16A H -0.048391 0.846406 0.006343 0.032(6) Uiso 1 1 d GR
H16B H -0.002693 0.954397 0.073133 0.032(6) Uiso 1 1 d GR
H16C H -0.125902 0.953655 0.025662 0.032(6) Uiso 1 1 d GR
C17 C -0.2500(2) 0.3304(3) 0.10874(16) 0.0208(5) Uani 1 1 d .
H17 H -0.184415 0.324590 0.153564 0.025 Uiso 1 1 d R
C18 C -0.2465(3) 0.2149(3) 0.05461(19) 0.0310(7) Uani 1 1 d .
H18A H -0.309877 0.218591 0.009866 0.034(6) Uiso 1 1 d GR
H18B H -0.243742 0.126958 0.080076 0.034(6) Uiso 1 1 d GR
H18C H -0.183707 0.225175 0.039209 0.034(6) Uiso 1 1 d GR
C19 C -0.3443(3) 0.3124(4) 0.1368(2) 0.0341(7) Uani 1 1 d .
H19A H -0.344758 0.386112 0.172046 0.050(7) Uiso 1 1 d GR
H19B H -0.338680 0.224352 0.162685 0.050(7) Uiso 1 1 d GR
H19C H -0.409759 0.314994 0.093766 0.050(7) Uiso 1 1 d GR

loop_
_atom_site_aniso_label
_atom_site_aniso_U_11
_atom_site_aniso_U_22
_atom_site_aniso_U_33
_atom_site_aniso_U_23
_atom_site_aniso_U_13
_atom_site_aniso_U_12
W1 0.01411(5) 0.01479(5) 0.01551(5) 0.00104(4) 0.00425(4) -0.00024(4)
Cl1 0.0225(3) 0.0186(3) 0.0319(4) -0.0066(3) 0.0034(3) 0.0018(3)
Cl2 0.0249(3) 0.0208(3) 0.0235(3) -0.0061(3) 0.0053(3) -0.0021(3)
O1 0.0173(9) 0.0254(10) 0.0195(9) 0.0025(8) 0.0020(8) 0.0011(8)
O2 0.0174(9) 0.0271(10) 0.0193(9) 0.0017(8) 0.0081(8) 0.0016(8)
N1 0.0225(11) 0.0213(12) 0.0218(11) 0.0031(9) 0.0086(9) -0.0005(9)
N2 0.0160(10) 0.0162(10) 0.0170(10) 0.0000(8) 0.0039(8) 0.0009(8)
C1 0.0302(16) 0.048(2) 0.0205(14) 0.0088(14) 0.0003(12) 0.0040(15)
C2 0.0154(12) 0.0332(16) 0.0291(15) -0.0009(13) 0.0044(11) -0.0004(11)
C3 0.0161(13) 0.0385(18) 0.0297(15) 0.0048(13) 0.0097(12) 0.0046(12)
C4 0.0299(15) 0.0345(17) 0.0169(13) 0.0020(12) 0.0099(12) 0.0053(13)
C5 0.0231(14) 0.0281(15) 0.0231(13) 0.0070(12) 0.0104(11) 0.0018(12)
C6 0.049(2) 0.0338(18) 0.043(2) 0.0061(16) 0.0220(18) -0.0111(17)
C7 0.0341(18) 0.046(2) 0.0310(17) 0.0033(15) 0.0160(15) 0.0019(16)
C8 0.0142(11) 0.0198(12) 0.0147(11) 0.0004(9) 0.0061(9) 0.0037(9)
C9 0.0201(13) 0.0215(13) 0.0177(12) 0.0022(10) 0.0092(10) 0.0051(10)
C10 0.0238(14) 0.0271(15) 0.0214(13) 0.0058(11) 0.0089(11) 0.0092(11)
C11 0.0197(13) 0.0376(17) 0.0195(13) 0.0035(12) 0.0042(11) 0.0080(12)
C12 0.0182(13) 0.0317(15) 0.0205(13) -0.0025(12) 0.0046(11) 0.0011(11)
C13 0.0160(12) 0.0229(13) 0.0161(11) -0.0031(10) 0.0060(10) 0.0014(10)
C14 0.0227(13) 0.0170(12) 0.0242(13) 0.0032(10) 0.0106(11) 0.0013(10)
C15 0.0292(15) 0.0260(15) 0.0275(15) -0.0021(12) 0.0134(12) 0.0017(12)
C16 0.0381(18) 0.0227(14) 0.0314(16) 0.0055(12) 0.0177(14) -0.0012(13)
C17 0.0193(12) 0.0222(13) 0.0204(13) -0.0015(10) 0.0057(10) -0.0035(10)
C18 0.0367(18) 0.0248(15) 0.0317(16) -0.0051(13) 0.0115(14) -0.0004(13)
C19 0.0313(17) 0.0370(18) 0.0395(19) 0.0048(15) 0.0191(15) -0.0036(14)

loop_
_atom_type_symbol
_atom_type_description
_atom_type_scat_dispersion_real
_atom_type_scat_dispersion_imag
_atom_type_scat_source
C C 0.0033 0.0016 'International Tables Vol C Tables 4.2.6.8 and 6.1.1.4'
H H 0.0000 0.0000 'International Tables Vol C Tables 4.2.6.8 and 6.1.1.4'
Cl Cl 0.1484 0.1585 'International Tables Vol C Tables 4.2.6.8 and 6.1.1.4'
N N 0.0061 0.0033 'International Tables Vol C Tables 4.2.6.8 and 6.1.1.4'
O O 0.0106 0.0060 'International Tables Vol C Tables 4.2.6.8 and 6.1.1.4'
W W -0.8490 6.8722 'International Tables Vol C Tables 4.2.6.8 and 6.1.1.4'

loop_
_geom_angle_atom_site_label_1
_geom_angle_atom_site_label_2
_geom_angle_atom_site_label_3
_geom_angle
Cl1 W1 O2 80.37(5)
Cl2 W1 Cl1 157.30(3)
Cl2 W1 O2 81.06(5)
O1 W1 Cl1 80.66(6)
O1 W1 Cl2 80.70(6)
O1 W1 O2 69.57(7)
N1 W1 Cl1 97.78(9)
N1 W1 Cl2 96.30(9)
N1 W1 O1 93.89(10)
N1 W1 O2 163.45(10)
N1 W1 N2 105.26(11)
N2 W1 Cl1 95.46(8)
N2 W1 Cl2 97.89(8)
N2 W1 O1 160.82(9)
N2 W1 O2 91.29(9)
C1 O1 W1 118.80(19)
C2 O1 W1 116.24(17)
C2 O1 C1 111.4(2)
C3 O2 W1 113.36(17)
C4 O2 W1 117.74(17)
C4 O2 C3 110.4(2)
C5 N1 W1 157.1(2)
C8 N2 W1 173.1(2)
O1 C2 C3 107.2(2)
O2 C3 C2 107.5(2)
N1 C5 C6 109.9(3)
N1 C5 C7 108.9(3)
C6 C5 C7 112.5(3)
N2 C8 C9 118.3(2)
N2 C8 C13 120.2(2)
C13 C8 C9 121.4(2)
C8 C9 C14 119.9(2)
C10 C9 C8 118.5(3)
C10 C9 C14 121.5(3)
C9 C10 C11 120.7(3)
C12 C11 C10 119.8(3)
C11 C12 C13 121.8(3)
C8 C13 C17 121.9(2)
C12 C13 C8 117.6(3)
C12 C13 C17 120.5(3)
C9 C14 C15 109.2(2)
C9 C14 C16 113.8(2)
C16 C14 C15 111.0(2)
C13 C17 C18 111.1(2)
C13 C17 C19 112.0(3)
C19 C17 C18 110.4(3)

loop_
_geom_bond_atom_site_label_1
_geom_bond_atom_site_label_2
_geom_bond_distance
W1 Cl1 2.3935(7)
W1 Cl2 2.3882(7)
W1 O1 2.304(2)
W1 O2 2.405(2)
W1 N1 1.738(2)
W1 N2 1.757(2)
O1 C1 1.438(4)
O1 C2 1.436(4)
O2 C3 1.444(4)
O2 C4 1.441(3)
N1 C5 1.445(4)
N2 C8 1.387(3)
C2 C3 1.498(4)
C5 C6 1.517(5)
C5 C7 1.528(5)
C8 C9 1.417(4)
C8 C13 1.414(4)
C9 C10 1.391(4)
C9 C14 1.519(4)
C10 C11 1.402(5)
C11 C12 1.386(5)
C12 C13 1.395(4)
C13 C17 1.513(4)
C14 C15 1.535(4)
C14 C16 1.530(4)
C17 C18 1.531(4)
C17 C19 1.528(4)
